data_2224732
loop_
_publ_author_name
'Krishnaiah, M.'
'Babu, V.H.H. Surendra'
'Sankar, A. Uma Ravi'
'Raju, C. Naga'
'Kant, Rajni'

_publ_section_title
2,4,8,10,13-Pentamethyl-6-phenyl-13,14-dihydro-12<i>H</i>-6\l^5^-dibenzo[<i>d</i>,<i>i</i>][1,3,7,2]dioxazaphosphecin-6-thione
_journal_coeditor_code PB2015
_journal_issue 1
_journal_name_full 'Acta Crystallographica Section E'
_journal_page_first o120
_journal_paper_doi 10.1107/S1600536809052180
_journal_volume 66
_journal_year 2010
_chemical_formula_iupac 'C25 H28 N O2 P S'
_chemical_formula_moiety 'C25 H28 N O2 P S'
_chemical_formula_sum 'C25 H28 N O2 P S'
_chemical_formula_weight 437.52
_chemical_name_systematic
;
2,4,8,10,13-Pentamethyl-6-phenyl-13,14-dihydro-12<i>H</i>-6\l^5^-
dibenzo[<i>d</i>,<i>i</i>][1,3,7,2]dioxazaphosphecin-6-thione
;
_space_group_IT_number 14
_symmetry_cell_setting monoclinic
_symmetry_space_group_name_Hall '-P 2ybc'
_symmetry_space_group_name_H-M 'P 1 21/c 1'
_atom_sites_solution_hydrogens geom
_atom_sites_solution_primary direct
_atom_sites_solution_secondary difmap
_audit_creation_method SHELXL-97
_cell_angle_alpha 90.00
_cell_angle_beta 99.525(10)
_cell_angle_gamma 90.00
_cell_formula_units_Z 4
_cell_length_a 8.7117(9)
_cell_length_b 16.3225(16)
_cell_length_c 16.9021(16)
_cell_measurement_reflns_used 7063
_cell_measurement_temperature 293(2)
_cell_measurement_theta_max 30.2
_cell_measurement_theta_min 3.1
_cell_volume 2370.3(4)
_computing_cell_refinement 'CryAlis PRO (Oxford Diffraction, 2007)'
_computing_data_collection 'CryAlis PRO (Oxford Diffraction, 2007)'
_computing_data_reduction 'CryAlis RED (Oxford Diffraction, 2007)'
_computing_molecular_graphics 'ZORTEPII (Zsolnai, 1997)'
_computing_publication_material 'PARST (Nardelli, 1995)'
_computing_structure_refinement 'SHELXL97 (Sheldrick, 2008)'
_computing_structure_solution 'SHELXS86 (Sheldrick, 2008)'
_diffrn_ambient_temperature 293(2)
_diffrn_measured_fraction_theta_full 0.984
_diffrn_measured_fraction_theta_max 0.984
_diffrn_measurement_device 'X-ray diffractometer with CCD camera'
_diffrn_measurement_device_type 'Oxford Diffraction Xcalibur'
_diffrn_measurement_method \w-2\q
_diffrn_radiation_monochromator graphite
_diffrn_radiation_source 'fine-focus sealed tube'
_diffrn_radiation_type MoK\a
_diffrn_radiation_wavelength 0.71073
_diffrn_reflns_av_R_equivalents 0.0328
_diffrn_reflns_av_sigmaI/netI 0.0653
_diffrn_reflns_limit_h_max 12
_diffrn_reflns_limit_h_min -8
_diffrn_reflns_limit_k_max 20
_diffrn_reflns_limit_k_min -23
_diffrn_reflns_limit_l_max 23
_diffrn_reflns_limit_l_min -23
_diffrn_reflns_number 21854
_diffrn_reflns_theta_full 30.24
_diffrn_reflns_theta_max 30.24
_diffrn_reflns_theta_min 3.10
_diffrn_standards_number 0
_exptl_absorpt_coefficient_mu 0.225
_exptl_absorpt_correction_type none
_exptl_crystal_colour brown
_exptl_crystal_density_diffrn 1.226
_exptl_crystal_density_meas 1.225
_exptl_crystal_density_method 'not measured'
_exptl_crystal_description rectangular
_exptl_crystal_F_000 928
_exptl_crystal_size_max 0.30
_exptl_crystal_size_mid 0.24
_exptl_crystal_size_min 0.18
_refine_diff_density_max 0.346
_refine_diff_density_min -0.287
_refine_ls_extinction_method none
_refine_ls_goodness_of_fit_ref 1.029
_refine_ls_hydrogen_treatment constr
_refine_ls_matrix_type full
_refine_ls_number_parameters 271
_refine_ls_number_reflns 7063
_refine_ls_number_restraints 0
_refine_ls_restrained_S_all 1.029
_refine_ls_R_factor_all 0.1027
_refine_ls_R_factor_gt 0.0488
_refine_ls_shift/su_max 0.000
_refine_ls_shift/su_mean 0.000
_refine_ls_structure_factor_coef Fsqd
_refine_ls_weighting_details 'calc w=1/[\s^2^(Fo^2^)+(0.0805P)^2^+0.0000P] where P=(Fo^2^+2Fc^2^)/3'
_refine_ls_weighting_scheme calc
_refine_ls_wR_factor_gt 0.1399
_refine_ls_wR_factor_ref 0.1614
_reflns_number_gt 3672
_reflns_number_total 7063
_reflns_threshold_expression I>2\s(I)
_cod_data_source_file pb2015.cif
_cod_data_source_block I
_cod_depositor_comments
;
The following automatic conversions were performed:
'_geom_hbond_publ_flag' value 'Y' changed to 'y' according to
'/home/saulius/struct/CIF-dictionaries/cif_core.dic' dictionary named
'cif_core.dic' version 2.4.1 from 2010-06-29.

Automatic conversion script
Id: cif_fix_enum 1527 2010-12-29 10:47:43Z saulius 

The following automatic conversions were performed:

'_geom_hbond_publ_flag' value 'Y' changed to 'y' according to
/home/saulius/struct/CIF-dictionaries/cif_core.dic dictionary named
'cif_core.dic' version 2.4.1 from 2010-06-29.

Automatic conversion script
Id: cif_fix_values 1715 2011-07-08 13:25:40Z adriana 
;
_cod_original_sg_symbol_H-M 'P 21/c'
_cod_database_code 2224732
_cod_database_fobs_code 2224732

loop_
_symmetry_equiv_pos_as_xyz
'x, y, z'
'-x, y+1/2, -z+1/2'
'-x, -y, -z'
'x, -y-1/2, z-1/2'

loop_
_atom_site_type_symbol
_atom_site_label
_atom_site_fract_x
_atom_site_fract_y
_atom_site_fract_z
_atom_site_U_iso_or_equiv
_atom_site_adp_type
_atom_site_calc_flag
_atom_site_refinement_flags
_atom_site_occupancy
_atom_site_disorder_assembly
_atom_site_disorder_group
P P1 0.17744(6) 0.16344(3) 0.18237(3) 0.03883(16) Uani d . 1 . .
S S2 0.02473(7) 0.22402(3) 0.22679(4) 0.05506(19) Uani d . 1 . .
O O3 0.12396(15) 0.11944(8) 0.09791(7) 0.0405(3) Uani d . 1 . .
C C25 0.3425(2) 0.22061(12) 0.16102(11) 0.0427(5) Uani d . 1 . .
O O4 0.26513(16) 0.09104(8) 0.23448(8) 0.0439(3) Uani d . 1 . .
N N5 -0.0375(2) 0.01189(10) 0.19579(9) 0.0424(4) Uani d . 1 . .
C C24 -0.0253(2) 0.12021(12) 0.05097(11) 0.0410(5) Uani d . 1 . .
C C22 -0.0613(3) 0.18239(12) -0.00492(12) 0.0470(5) Uani d . 1 . .
C C13 0.1521(3) -0.00145(13) 0.31893(12) 0.0452(5) Uani d . 1 . .
C C17 -0.1224(2) 0.05350(12) 0.05584(11) 0.0426(5) Uani d . 1 . .
C C6 0.2449(2) 0.06607(13) 0.31197(11) 0.0427(5) Uani d . 1 . .
C C16 -0.0717(3) -0.01544(12) 0.11289(11) 0.0466(5) Uani d . 1 . .
H H16A -0.1533 -0.0565 0.1078 0.056 Uiso calc R 1 . .
H H16B 0.0204 -0.0409 0.0985 0.056 Uiso calc R 1 . .
C C18 -0.2601(3) 0.05058(14) 0.00225(12) 0.0524(5) Uani d . 1 . .
H H18 -0.3272 0.0067 0.0048 0.063 Uiso calc R 1 . .
C C14 0.0690(3) -0.04331(13) 0.24529(12) 0.0512(5) Uani d . 1 . .
H H14A 0.1447 -0.0640 0.2142 0.061 Uiso calc R 1 . .
H H14B 0.0111 -0.0897 0.2610 0.061 Uiso calc R 1 . .
C C21 -0.2018(3) 0.17554(14) -0.05738(13) 0.0550(6) Uani d . 1 . .
H H21 -0.2290 0.2164 -0.0955 0.066 Uiso calc R 1 . .
C C30 0.3574(3) 0.30281(13) 0.17657(13) 0.0544(6) Uani d . 1 . .
H H30 0.2791 0.3311 0.1963 0.065 Uiso calc R 1 . .
C C12 0.1470(3) -0.03023(14) 0.39559(13) 0.0525(6) Uani d . 1 . .
H H12 0.0850 -0.0754 0.4017 0.063 Uiso calc R 1 . .
C C29 0.4898(3) 0.34342(16) 0.16272(16) 0.0694(7) Uani d . 1 . .
H H29 0.4999 0.3992 0.1734 0.083 Uiso calc R 1 . .
C C23 0.0493(3) 0.25157(14) -0.01172(15) 0.0670(7) Uani d . 1 . .
H H23A 0.1391 0.2463 0.0294 0.100 Uiso calc R 1 . .
H H23B -0.0015 0.3028 -0.0054 0.100 Uiso calc R 1 . .
H H23C 0.0810 0.2499 -0.0635 0.100 Uiso calc R 1 . .
C C7 0.3294(3) 0.10556(14) 0.37772(13) 0.0561(6) Uani d . 1 . .
C C15 -0.1759(3) 0.02847(16) 0.22984(13) 0.0607(6) Uani d . 1 . .
H H15A -0.1467 0.0470 0.2842 0.091 Uiso calc R 1 . .
H H15B -0.2367 -0.0207 0.2291 0.091 Uiso calc R 1 . .
H H15C -0.2363 0.0701 0.1989 0.091 Uiso calc R 1 . .
C C19 -0.3022(3) 0.11051(15) -0.05507(13) 0.0575(6) Uani d . 1 . .
C C26 0.4609(3) 0.17977(15) 0.13089(15) 0.0617(6) Uani d . 1 . .
H H26 0.4525 0.1239 0.1200 0.074 Uiso calc R 1 . .
C C10 0.2310(3) 0.00598(16) 0.46344(13) 0.0598(6) Uani d . 1 . .
C C20 -0.4511(3) 0.1035(2) -0.11439(17) 0.0885(9) Uani d . 1 . .
H H20A -0.5047 0.0543 -0.1040 0.133 Uiso calc R 1 . .
H H20B -0.4274 0.1016 -0.1678 0.133 Uiso calc R 1 . .
H H20C -0.5159 0.1501 -0.1092 0.133 Uiso calc R 1 . .
C C9 0.3187(3) 0.07330(17) 0.45288(13) 0.0641(7) Uani d . 1 . .
H H9 0.3739 0.0988 0.4980 0.077 Uiso calc R 1 . .
C C8 0.4268(4) 0.17912(18) 0.36884(17) 0.0832(9) Uani d . 1 . .
H H8A 0.4759 0.1975 0.4209 0.125 Uiso calc R 1 . .
H H8B 0.3622 0.2220 0.3426 0.125 Uiso calc R 1 . .
H H8C 0.5051 0.1652 0.3373 0.125 Uiso calc R 1 . .
C C28 0.6049(4) 0.30329(19) 0.13385(16) 0.0750(8) Uani d . 1 . .
H H28 0.6938 0.3313 0.1255 0.090 Uiso calc R 1 . .
C C27 0.5903(3) 0.22253(18) 0.11724(18) 0.0758(8) Uani d . 1 . .
H H27 0.6685 0.1954 0.0963 0.091 Uiso calc R 1 . .
C C11 0.2268(4) -0.0284(2) 0.54643(14) 0.0864(9) Uani d . 1 . .
H H11A 0.1601 -0.0756 0.5421 0.130 Uiso calc R 1 . .
H H11B 0.1877 0.0125 0.5787 0.130 Uiso calc R 1 . .
H H11C 0.3301 -0.0440 0.5710 0.130 Uiso calc R 1 . .

loop_
_atom_site_aniso_label
_atom_site_aniso_U_11
_atom_site_aniso_U_22
_atom_site_aniso_U_33
_atom_site_aniso_U_12
_atom_site_aniso_U_13
_atom_site_aniso_U_23
P1 0.0388(3) 0.0353(3) 0.0422(3) -0.0001(2) 0.0060(2) -0.0017(2)
S2 0.0534(4) 0.0493(3) 0.0648(4) 0.0089(3) 0.0168(3) -0.0070(3)
O3 0.0393(8) 0.0403(8) 0.0416(7) -0.0017(6) 0.0058(6) -0.0024(6)
C25 0.0435(12) 0.0398(11) 0.0432(10) -0.0097(9) 0.0021(9) -0.0006(9)
O4 0.0452(8) 0.0433(8) 0.0429(7) 0.0045(6) 0.0060(6) 0.0041(6)
N5 0.0452(10) 0.0415(9) 0.0400(9) 0.0009(8) 0.0056(8) 0.0041(7)
C24 0.0408(11) 0.0446(11) 0.0373(10) -0.0019(9) 0.0053(9) -0.0022(9)
C22 0.0514(13) 0.0424(11) 0.0467(11) -0.0007(10) 0.0066(10) 0.0011(9)
C13 0.0475(12) 0.0426(11) 0.0448(11) 0.0105(9) 0.0059(10) 0.0064(9)
C17 0.0472(12) 0.0425(11) 0.0381(10) -0.0061(9) 0.0075(9) -0.0018(9)
C6 0.0408(11) 0.0456(11) 0.0413(10) 0.0051(9) 0.0052(9) 0.0046(9)
C16 0.0541(13) 0.0377(11) 0.0466(11) -0.0121(10) 0.0039(10) -0.0019(9)
C18 0.0485(13) 0.0562(13) 0.0507(12) -0.0104(11) 0.0030(11) -0.0025(10)
C14 0.0596(14) 0.0405(12) 0.0518(12) -0.0019(10) 0.0039(11) 0.0062(10)
C21 0.0571(15) 0.0555(14) 0.0485(12) 0.0048(11) -0.0028(11) 0.0085(10)
C30 0.0634(15) 0.0398(12) 0.0576(13) -0.0106(11) 0.0032(11) -0.0025(10)
C12 0.0471(13) 0.0586(14) 0.0529(13) 0.0067(10) 0.0114(11) 0.0123(11)
C29 0.085(2) 0.0476(14) 0.0724(16) -0.0216(14) 0.0036(15) 0.0030(12)
C23 0.0761(18) 0.0540(14) 0.0669(15) -0.0114(13) 0.0004(14) 0.0196(12)
C7 0.0539(14) 0.0583(14) 0.0525(12) 0.0011(11) -0.0021(11) 0.0016(11)
C15 0.0491(14) 0.0803(17) 0.0547(13) -0.0015(12) 0.0143(11) 0.0081(12)
C19 0.0548(14) 0.0613(15) 0.0528(13) -0.0014(12) -0.0019(11) 0.0010(11)
C26 0.0509(14) 0.0508(14) 0.0871(17) -0.0071(11) 0.0224(13) -0.0073(12)
C10 0.0577(15) 0.0775(17) 0.0440(12) 0.0175(13) 0.0075(11) 0.0116(12)
C20 0.0703(19) 0.094(2) 0.088(2) -0.0080(16) -0.0243(16) 0.0151(17)
C9 0.0643(16) 0.0811(18) 0.0430(12) 0.0054(14) -0.0025(11) -0.0043(12)
C8 0.089(2) 0.0820(19) 0.0676(16) -0.0263(16) -0.0194(15) 0.0023(15)
C28 0.0702(19) 0.081(2) 0.0722(17) -0.0307(16) 0.0064(15) 0.0094(15)
C27 0.0569(17) 0.080(2) 0.096(2) -0.0119(14) 0.0299(15) -0.0035(16)
C11 0.079(2) 0.130(3) 0.0516(14) 0.0177(19) 0.0149(14) 0.0249(16)

loop_
_atom_type_symbol
_atom_type_description
_atom_type_scat_dispersion_real
_atom_type_scat_dispersion_imag
_atom_type_scat_source
C C 0.0030 0.0020 'International Tables Vol C Tables 4.2.6.8 and 6.1.1.4'
H H 0.0000 0.0000 'International Tables Vol C Tables 4.2.6.8 and 6.1.1.4'
N N 0.0060 0.0030 'International Tables Vol C Tables 4.2.6.8 and 6.1.1.4'
O O 0.0110 0.0060 'International Tables Vol C Tables 4.2.6.8 and 6.1.1.4'
P P 0.1020 0.0940 'International Tables Vol C Tables 4.2.6.8 and 6.1.1.4'
S S 0.1250 0.1230 'International Tables Vol C Tables 4.2.6.8 and 6.1.1.4'

loop_
_geom_angle_atom_site_label_1
_geom_angle_atom_site_label_2
_geom_angle_atom_site_label_3
_geom_angle_site_symmetry_1
_geom_angle_site_symmetry_3
_geom_angle
_geom_angle_publ_flag
O4 P1 O3 . . 101.72(7) no
O4 P1 C25 . . 99.77(9) no
O3 P1 C25 . . 100.28(8) no
O4 P1 S2 . . 117.97(6) no
O3 P1 S2 . . 117.74(6) no
C25 P1 S2 . . 116.25(7) no
C24 O3 P1 . . 127.29(12) no
C30 C25 C26 . . 119.1(2) no
C30 C25 P1 . . 121.54(17) no
C26 C25 P1 . . 119.30(16) no
C6 O4 P1 . . 127.32(12) no
C15 N5 C16 . . 112.94(17) no
C15 N5 C14 . . 112.43(16) no
C16 N5 C14 . . 111.96(16) no
C22 C24 C17 . . 122.84(19) no
C22 C24 O3 . . 118.35(17) no
C17 C24 O3 . . 118.33(17) no
C24 C22 C21 . . 116.83(19) no
C24 C22 C23 . . 121.8(2) no
C21 C22 C23 . . 121.30(19) no
C6 C13 C12 . . 117.3(2) no
C6 C13 C14 . . 120.14(18) no
C12 C13 C14 . . 122.4(2) no
C18 C17 C24 . . 117.39(19) no
C18 C17 C16 . . 121.85(18) no
C24 C17 C16 . . 120.57(18) no
C13 C6 C7 . . 122.87(19) no
C13 C6 O4 . . 118.29(18) no
C7 C6 O4 . . 118.58(19) no
N5 C16 C17 . . 112.40(16) no
N5 C16 H16A . . 109.1 no
C17 C16 H16A . . 109.1 no
N5 C16 H16B . . 109.1 no
C17 C16 H16B . . 109.1 no
H16A C16 H16B . . 107.9 no
C17 C18 C19 . . 122.4(2) no
C17 C18 H18 . . 118.8 no
C19 C18 H18 . . 118.8 no
N5 C14 C13 . . 111.73(17) no
N5 C14 H14A . . 109.3 no
C13 C14 H14A . . 109.3 no
N5 C14 H14B . . 109.3 no
C13 C14 H14B . . 109.3 no
H14A C14 H14B . . 107.9 no
C19 C21 C22 . . 122.6(2) no
C19 C21 H21 . . 118.7 no
C22 C21 H21 . . 118.7 no
C25 C30 C29 . . 119.5(2) no
C25 C30 H30 . . 120.2 no
C29 C30 H30 . . 120.2 no
C13 C12 C10 . . 122.3(2) no
C13 C12 H12 . . 118.8 no
C10 C12 H12 . . 118.8 no
C28 C29 C30 . . 121.1(2) no
C28 C29 H29 . . 119.4 no
C30 C29 H29 . . 119.4 no
C22 C23 H23A . . 109.5 no
C22 C23 H23B . . 109.5 no
H23A C23 H23B . . 109.5 no
C22 C23 H23C . . 109.5 no
H23A C23 H23C . . 109.5 no
H23B C23 H23C . . 109.5 no
C6 C7 C9 . . 116.7(2) no
C6 C7 C8 . . 121.9(2) no
C9 C7 C8 . . 121.4(2) no
N5 C15 H15A . . 109.5 no
N5 C15 H15B . . 109.5 no
H15A C15 H15B . . 109.5 no
N5 C15 H15C . . 109.5 no
H15A C15 H15C . . 109.5 no
H15B C15 H15C . . 109.5 no
C21 C19 C18 . . 117.9(2) no
C21 C19 C20 . . 121.3(2) no
C18 C19 C20 . . 120.8(2) no
C27 C26 C25 . . 119.7(2) no
C27 C26 H26 . . 120.2 no
C25 C26 H26 . . 120.2 no
C9 C10 C12 . . 117.7(2) no
C9 C10 C11 . . 121.2(2) no
C12 C10 C11 . . 121.1(2) no
C19 C20 H20A . . 109.5 no
C19 C20 H20B . . 109.5 no
H20A C20 H20B . . 109.5 no
C19 C20 H20C . . 109.5 no
H20A C20 H20C . . 109.5 no
H20B C20 H20C . . 109.5 no
C10 C9 C7 . . 123.1(2) no
C10 C9 H9 . . 118.4 no
C7 C9 H9 . . 118.4 no
C7 C8 H8A . . 109.5 no
C7 C8 H8B . . 109.5 no
H8A C8 H8B . . 109.5 no
C7 C8 H8C . . 109.5 no
H8A C8 H8C . . 109.5 no
H8B C8 H8C . . 109.5 no
C27 C28 C29 . . 119.8(3) no
C27 C28 H28 . . 120.1 no
C29 C28 H28 . . 120.1 no
C28 C27 C26 . . 120.8(3) no
C28 C27 H27 . . 119.6 no
C26 C27 H27 . . 119.6 no
C10 C11 H11A . . 109.5 no
C10 C11 H11B . . 109.5 no
H11A C11 H11B . . 109.5 no
C10 C11 H11C . . 109.5 no
H11A C11 H11C . . 109.5 no
H11B C11 H11C . . 109.5 no

loop_
_geom_bond_atom_site_label_1
_geom_bond_atom_site_label_2
_geom_bond_site_symmetry_2
_geom_bond_distance
_geom_bond_publ_flag
P1 O4 . 1.5916(14) no
P1 O3 . 1.5970(13) no
P1 C25 . 1.800(2) no
P1 S2 . 1.9083(7) no
O3 C24 . 1.407(2) no
C25 C30 . 1.369(3) no
C25 C26 . 1.393(3) no
O4 C6 . 1.410(2) no
N5 C15 . 1.445(3) no
N5 C16 . 1.454(2) no
N5 C14 . 1.454(3) no
C24 C22 . 1.387(3) no
C24 C17 . 1.390(3) no
C22 C21 . 1.391(3) no
C22 C23 . 1.501(3) no
C13 C6 . 1.383(3) no
C13 C12 . 1.386(3) no
C13 C14 . 1.498(3) no
C17 C18 . 1.379(3) no
C17 C16 . 1.500(3) no
C6 C7 . 1.386(3) no
C16 H16A . 0.9700 no
C16 H16B . 0.9700 no
C18 C19 . 1.383(3) no
C18 H18 . 0.9300 no
C14 H14A . 0.9700 no
C14 H14B . 0.9700 no
C21 C19 . 1.380(3) no
C21 H21 . 0.9300 no
C30 C29 . 1.383(3) no
C30 H30 . 0.9300 no
C12 C10 . 1.387(3) no
C12 H12 . 0.9300 no
C29 C28 . 1.355(4) no
C29 H29 . 0.9300 no
C23 H23A . 0.9600 no
C23 H23B . 0.9600 no
C23 H23C . 0.9600 no
C7 C9 . 1.393(3) no
C7 C8 . 1.492(4) no
C15 H15A . 0.9600 no
C15 H15B . 0.9600 no
C15 H15C . 0.9600 no
C19 C20 . 1.507(3) no
C26 C27 . 1.378(3) no
C26 H26 . 0.9300 no
C10 C9 . 1.367(4) no
C10 C11 . 1.517(3) no
C20 H20A . 0.9600 no
C20 H20B . 0.9600 no
C20 H20C . 0.9600 no
C9 H9 . 0.9300 no
C8 H8A . 0.9600 no
C8 H8B . 0.9600 no
C8 H8C . 0.9600 no
C28 C27 . 1.349(4) no
C28 H28 . 0.9300 no
C27 H27 . 0.9300 no
C11 H11A . 0.9600 no
C11 H11B . 0.9600 no
C11 H11C . 0.9600 no

loop_
_geom_hbond_atom_site_label_D
_geom_hbond_atom_site_label_H
_geom_hbond_atom_site_label_A
_geom_hbond_site_symmetry_A
_geom_hbond_distance_DH
_geom_hbond_distance_HA
_geom_hbond_distance_DA
_geom_hbond_angle_DHA
_geom_hbond_publ_flag
C23 H23A O3 . 0.96 2.39 2.848(3) 109 y

loop_
_geom_torsion_atom_site_label_1
_geom_torsion_atom_site_label_2
_geom_torsion_atom_site_label_3
_geom_torsion_atom_site_label_4
_geom_torsion_site_symmetry_1
_geom_torsion_site_symmetry_2
_geom_torsion_site_symmetry_3
_geom_torsion_site_symmetry_4
_geom_torsion
_geom_torsion_publ_flag
O4 P1 O3 C24 . . . . 130.89(15) no
C25 P1 O3 C24 . . . . -126.77(16) no
S2 P1 O3 C24 . . . . 0.33(17) no
O4 P1 C25 C30 . . . . -127.47(18) no
O3 P1 C25 C30 . . . . 128.60(18) no
S2 P1 C25 C30 . . . . 0.5(2) no
O4 P1 C25 C26 . . . . 50.00(19) no
O3 P1 C25 C26 . . . . -53.93(19) no
S2 P1 C25 C26 . . . . 177.98(16) no
O3 P1 O4 C6 . . . . -131.31(16) no
C25 P1 O4 C6 . . . . 125.93(17) no
S2 P1 O4 C6 . . . . -0.90(18) no
P1 O3 C24 C22 . . . . 89.3(2) no
P1 O3 C24 C17 . . . . -98.4(2) no
C17 C24 C22 C21 . . . . 0.0(3) no
O3 C24 C22 C21 . . . . 171.87(18) no
C17 C24 C22 C23 . . . . -176.8(2) no
O3 C24 C22 C23 . . . . -4.9(3) no
C22 C24 C17 C18 . . . . -0.2(3) no
O3 C24 C17 C18 . . . . -172.11(17) no
C22 C24 C17 C16 . . . . 174.92(18) no
O3 C24 C17 C16 . . . . 3.0(3) no
C12 C13 C6 C7 . . . . -0.8(3) no
C14 C13 C6 C7 . . . . -177.5(2) no
C12 C13 C6 O4 . . . . 173.30(18) no
C14 C13 C6 O4 . . . . -3.4(3) no
P1 O4 C6 C13 . . . . 99.7(2) no
P1 O4 C6 C7 . . . . -86.0(2) no
C15 N5 C16 C17 . . . . 75.8(2) no
C14 N5 C16 C17 . . . . -156.10(18) no
C18 C17 C16 N5 . . . . -125.8(2) no
C24 C17 C16 N5 . . . . 59.3(3) no
C24 C17 C18 C19 . . . . 0.5(3) no
C16 C17 C18 C19 . . . . -174.6(2) no
C15 N5 C14 C13 . . . . -74.0(2) no
C16 N5 C14 C13 . . . . 157.61(17) no
C6 C13 C14 N5 . . . . -59.9(3) no
C12 C13 C14 N5 . . . . 123.5(2) no
C24 C22 C21 C19 . . . . 0.0(3) no
C23 C22 C21 C19 . . . . 176.8(2) no
C26 C25 C30 C29 . . . . -0.5(3) no
P1 C25 C30 C29 . . . . 176.95(18) no
C6 C13 C12 C10 . . . . -0.3(3) no
C14 C13 C12 C10 . . . . 176.4(2) no
C25 C30 C29 C28 . . . . 0.1(4) no
C13 C6 C7 C9 . . . . 0.8(3) no
O4 C6 C7 C9 . . . . -173.3(2) no
C13 C6 C7 C8 . . . . -179.0(2) no
O4 C6 C7 C8 . . . . 6.9(3) no
C22 C21 C19 C18 . . . . 0.3(4) no
C22 C21 C19 C20 . . . . -178.1(2) no
C17 C18 C19 C21 . . . . -0.6(3) no
C17 C18 C19 C20 . . . . 177.8(2) no
C30 C25 C26 C27 . . . . 0.0(4) no
P1 C25 C26 C27 . . . . -177.6(2) no
C13 C12 C10 C9 . . . . 1.3(3) no
C13 C12 C10 C11 . . . . -178.2(2) no
C12 C10 C9 C7 . . . . -1.3(4) no
C11 C10 C9 C7 . . . . 178.1(2) no
C6 C7 C9 C10 . . . . 0.3(4) no
C8 C7 C9 C10 . . . . -179.9(3) no
C30 C29 C28 C27 . . . . 0.8(4) no
C29 C28 C27 C26 . . . . -1.4(4) no
C25 C26 C27 C28 . . . . 1.0(4) no

loop_
_cod_related_entry_id
_cod_related_entry_database
_cod_related_entry_code
1 ChemSpider 30655981
